data_7720647
loop_
_publ_author_name
'Rezazgui, David'
'C&#xed;sa&#x159;ov&#xe1;, Ivana'
'&#x160;t&#x11b;pni&#x10d;ka, Petr'
'Schulz, Ji&#x159;&#xed;'

_publ_section_title
;
 Synthesis of hybrid phosphinoferrocene ligands bearing amine pendants and
 catalytic evaluation of their gold(I) complexes.
;
_journal_issue 13
_journal_name_full 'Dalton transactions (Cambridge, England : 2003)'
_journal_page_first 5397
_journal_page_last 5407
_journal_paper_doi 10.1039/d6dt00321d
_journal_volume 55
_journal_year 2026
_chemical_formula_moiety 'C22 H22 Fe N O3 P'
_chemical_formula_sum 'C22 H22 Fe N O3 P'
_chemical_formula_weight 435.22
_space_group_crystal_system triclinic
_space_group_IT_number 2
_space_group_name_Hall '-P 1'
_space_group_name_H-M_alt 'P -1'
_atom_sites_solution_hydrogens geom
_atom_sites_solution_primary direct
_atom_sites_solution_secondary difmap
_audit_creation_method SHELXL-2017/1
_audit_update_record
;
2025-12-18 deposited with the CCDC.	2026-03-09 downloaded from the CCDC.
;
_cell_angle_alpha 100.9380(10)
_cell_angle_beta 93.1350(10)
_cell_angle_gamma 97.7120(10)
_cell_formula_units_Z 2
_cell_length_a 9.3802(3)
_cell_length_b 10.1241(4)
_cell_length_c 10.3269(4)
_cell_measurement_reflns_used 9862
_cell_measurement_temperature 120(2)
_cell_measurement_theta_max 30.03
_cell_measurement_theta_min 2.59
_cell_volume 950.94(6)
_computing_cell_refinement 'SAINT V8.40B (Bruker AXS LLC, 2019)'
_computing_data_collection 'Bruker Instrument Service vV6.2.16'
_computing_data_reduction 'SAINT V8.40B (Bruker AXS LLC, 2019)'
_computing_molecular_graphics 'PLATON (Spek, 2017)'
_computing_publication_material 'PLATON (Spek, 2017)'
_computing_structure_refinement 'SHELXL-2014/7 (Sheldrick, 2014)'
_computing_structure_solution 'SHELXLT-2014  (Sheldrick, 2014)'
_diffrn_ambient_temperature 120(2)
_diffrn_measured_fraction_theta_full 0.996
_diffrn_measured_fraction_theta_max 0.996
_diffrn_measurement_device_type 'Bruker D8 VENTURE Kappa Duo PHOTON III'
_diffrn_measurement_method '\f and \w scans'
_diffrn_radiation_monochromator 'Quazar Mo multilayer optic'
_diffrn_radiation_source 'I\mS micro-focus sealed tube'
_diffrn_radiation_type MoK\a
_diffrn_radiation_wavelength 0.71073
_diffrn_reflns_av_R_equivalents 0.0236
_diffrn_reflns_av_unetI/netI 0.0142
_diffrn_reflns_Laue_measured_fraction_full 0.996
_diffrn_reflns_Laue_measured_fraction_max 0.996
_diffrn_reflns_limit_h_max 13
_diffrn_reflns_limit_h_min -11
_diffrn_reflns_limit_k_max 14
_diffrn_reflns_limit_k_min -14
_diffrn_reflns_limit_l_max 14
_diffrn_reflns_limit_l_min -14
_diffrn_reflns_number 43924
_diffrn_reflns_point_group_measured_fraction_full 0.996
_diffrn_reflns_point_group_measured_fraction_max 0.996
_diffrn_reflns_theta_full 25.242
_diffrn_reflns_theta_max 30.039
_diffrn_reflns_theta_min 2.071
_exptl_absorpt_coefficient_mu 0.901
_exptl_absorpt_correction_T_max 0.86
_exptl_absorpt_correction_T_min 0.80
_exptl_absorpt_correction_type multi-scan
_exptl_absorpt_process_details
;
Krause, L., Herbst-Irmer, R., Sheldrick, G. M., Stalke, D. (2015).
J. Appl. Cryst. 48, 3-10.
;
_exptl_crystal_colour orange
_exptl_crystal_density_diffrn 1.520
_exptl_crystal_description prism
_exptl_crystal_F_000 452
_exptl_crystal_size_max 0.40
_exptl_crystal_size_mid 0.22
_exptl_crystal_size_min 0.17
_refine_diff_density_max 0.415
_refine_diff_density_min -0.309
_refine_diff_density_rms 0.049
_refine_ls_extinction_method none
_refine_ls_goodness_of_fit_ref 1.048
_refine_ls_hydrogen_treatment constr
_refine_ls_matrix_type full
_refine_ls_number_parameters 253
_refine_ls_number_reflns 5553
_refine_ls_number_restraints 0
_refine_ls_restrained_S_all 1.048
_refine_ls_R_factor_all 0.0219
_refine_ls_R_factor_gt 0.0215
_refine_ls_shift/su_max 0.001
_refine_ls_shift/su_mean 0.000
_refine_ls_structure_factor_coef Fsqd
_refine_ls_weighting_details 'w=1/[\s^2^(Fo^2^)+(0.0302P)^2^+0.3981P] where P=(Fo^2^+2Fc^2^)/3'
_refine_ls_weighting_scheme calc
_refine_ls_wR_factor_gt 0.0591
_refine_ls_wR_factor_ref 0.0593
_reflns_Friedel_coverage 0.000
_reflns_number_gt 5454
_reflns_number_total 5553
_reflns_threshold_expression 'I > 2\s(I)'
_cod_data_source_file d6dt00321d3.cif
_cod_data_source_block dr802
_cod_depositor_comments
;
The following automatic conversions were performed:

data name '__diffrn_radiation_source' was replaced with
'_diffrn_radiation_source'.

Automatic conversion script
Id: cif_correct_tags 8170 2020-07-09 18:12:32Z antanas 

 Adding full bibliography for 7720642--7720664.cif.
;
_cod_database_code 7720647
_shelx_shelxl_version_number 2017/1
_shelx_space_group_comment
;
The symmetry employed for this shelxl refinement is uniquely defined
by the following loop, which should always be used as a source of
symmetry information in preference to the above space-group names.
They are only intended as comments.
;
_shelx_estimated_absorpt_t_min 0.715
_shelx_estimated_absorpt_t_max 0.862

loop_
_space_group_symop_operation_xyz
'x, y, z'
'-x, -y, -z'

loop_
_atom_site_label
_atom_site_type_symbol
_atom_site_fract_x
_atom_site_fract_y
_atom_site_fract_z
_atom_site_U_iso_or_equiv
_atom_site_adp_type
_atom_site_occupancy
_atom_site_site_symmetry_order
_atom_site_calc_flag
_atom_site_refinement_flags_posn
_atom_site_refinement_flags_adp
_atom_site_refinement_flags_occupancy
_atom_site_disorder_assembly
_atom_site_disorder_group
Fe1 Fe 0.45937(2) 0.26723(2) 0.64308(2) 0.01077(4) Uani 1 1 d . . . . .
P1 P 0.26540(2) 0.49223(2) 0.83964(2) 0.01133(5) Uani 1 1 d . . . . .
O1 O -0.04832(8) -0.01920(8) 0.83117(9) 0.02279(15) Uani 1 1 d . . . . .
O2 O 0.12121(8) 0.60351(8) 0.65372(7) 0.01999(14) Uani 1 1 d . . . . .
O3 O 0.53254(7) 0.62414(7) 0.92758(7) 0.01679(13) Uani 1 1 d . . . . .
N1 N 0.16278(8) 0.16871(8) 0.74756(8) 0.01345(14) Uani 1 1 d . . . . .
C1 C 0.24092(9) 0.23583(9) 0.65913(9) 0.01242(15) Uani 1 1 d . . . . .
C2 C 0.29548(9) 0.37927(9) 0.68866(9) 0.01171(15) Uani 1 1 d . . . . .
C3 C 0.36031(10) 0.41169(10) 0.57415(9) 0.01456(16) Uani 1 1 d . . . . .
H3 H 0.404492 0.499249 0.565244 0.017 Uiso 1 1 calc R U . . .
C4 C 0.34730(10) 0.29035(10) 0.47582(9) 0.01642(17) Uani 1 1 d . . . . .
H4 H 0.382396 0.282988 0.390567 0.020 Uiso 1 1 calc R U . . .
C5 C 0.27260(10) 0.18169(10) 0.52709(9) 0.01535(16) Uani 1 1 d . . . . .
H5 H 0.248230 0.089823 0.481746 0.018 Uiso 1 1 calc R U . . .
C6 C 0.56403(10) 0.19344(10) 0.78752(10) 0.01690(17) Uani 1 1 d . . . . .
H6 H 0.521860 0.162928 0.860175 0.020 Uiso 1 1 calc R U . . .
C7 C 0.62875(11) 0.32882(10) 0.78627(10) 0.01807(18) Uani 1 1 d . . . . .
H7 H 0.637152 0.404402 0.857971 0.022 Uiso 1 1 calc R U . . .
C8 C 0.67862(10) 0.33102(10) 0.65882(11) 0.01886(18) Uani 1 1 d . . . . .
H8 H 0.726148 0.408260 0.630586 0.023 Uiso 1 1 calc R U . . .
C9 C 0.64471(10) 0.19706(11) 0.58115(10) 0.01750(17) Uani 1 1 d . . . . .
H9 H 0.665730 0.169288 0.491975 0.021 Uiso 1 1 calc R U . . .
C10 C 0.57373(10) 0.11186(10) 0.66046(10) 0.01653(17) Uani 1 1 d . . . . .
H10 H 0.539028 0.017465 0.633466 0.020 Uiso 1 1 calc R U . . .
C11 C 0.11925(10) 0.56735(9) 0.77587(9) 0.01408(16) Uani 1 1 d . . . . .
C12 C -0.00750(12) 0.64842(11) 0.63117(11) 0.0223(2) Uani 1 1 d . . . . .
H12 H -0.035510 0.679208 0.553547 0.027 Uiso 1 1 calc R U . . .
C13 C -0.08881(11) 0.64303(11) 0.73374(12) 0.0227(2) Uani 1 1 d . . . . .
H13 H -0.181823 0.669456 0.742214 0.027 Uiso 1 1 calc R U . . .
C14 C -0.00759(10) 0.58972(10) 0.82735(10) 0.01842(18) Uani 1 1 d . . . . .
H14 H -0.036720 0.572990 0.910146 0.022 Uiso 1 1 calc R U . . .
C17 C 0.41041(10) 0.63324(9) 0.85168(9) 0.01295(15) Uani 1 1 d . . . . .
C18 C 0.62508(11) 0.74193(10) 0.93537(10) 0.01839(18) Uani 1 1 d . . . . .
H18 H 0.718277 0.761983 0.981496 0.022 Uiso 1 1 calc R U . . .
C19 C 0.56567(11) 0.82608(10) 0.86832(10) 0.01968(18) Uani 1 1 d . . . . .
H19 H 0.607959 0.914090 0.858981 0.024 Uiso 1 1 calc R U . . .
C20 C 0.42606(11) 0.75590(10) 0.81416(10) 0.01829(18) Uani 1 1 d . . . . .
H20 H 0.357435 0.788711 0.761966 0.022 Uiso 1 1 calc R U . . .
C23 C 0.00839(10) 0.18173(10) 0.73669(11) 0.01893(18) Uani 1 1 d . . . . .
H23A H -0.036221 0.133864 0.648239 0.023 Uiso 1 1 calc R U . . .
H23B H -0.003329 0.278860 0.747628 0.023 Uiso 1 1 calc R U . . .
C24 C -0.06509(11) 0.12037(11) 0.84312(12) 0.0235(2) Uani 1 1 d . . . . .
H24A H -0.023120 0.171605 0.931302 0.028 Uiso 1 1 calc R U . . .
H24B H -0.169157 0.128290 0.835930 0.028 Uiso 1 1 calc R U . . .
C25 C 0.10114(11) -0.03115(10) 0.84206(11) 0.02027(19) Uani 1 1 d . . . . .
H25A H 0.112390 -0.128079 0.834660 0.024 Uiso 1 1 calc R U . . .
H25B H 0.145158 0.018941 0.929980 0.024 Uiso 1 1 calc R U . . .
C26 C 0.17866(11) 0.02517(10) 0.73494(11) 0.01872(18) Uani 1 1 d . . . . .
H26A H 0.282236 0.015730 0.743892 0.022 Uiso 1 1 calc R U . . .
H26B H 0.137063 -0.026267 0.646714 0.022 Uiso 1 1 calc R U . . .

loop_
_atom_site_aniso_label
_atom_site_aniso_U_11
_atom_site_aniso_U_22
_atom_site_aniso_U_33
_atom_site_aniso_U_23
_atom_site_aniso_U_13
_atom_site_aniso_U_12
Fe1 0.00987(7) 0.01178(7) 0.01080(7) 0.00166(4) 0.00070(4) 0.00302(4)
P1 0.01169(10) 0.01120(10) 0.01154(10) 0.00275(8) 0.00111(7) 0.00249(7)
O1 0.0170(3) 0.0164(3) 0.0339(4) 0.0051(3) 0.0057(3) -0.0029(3)
O2 0.0203(3) 0.0255(4) 0.0169(3) 0.0069(3) 0.0003(3) 0.0100(3)
O3 0.0149(3) 0.0131(3) 0.0215(3) 0.0035(2) -0.0040(2) 0.0007(2)
N1 0.0109(3) 0.0109(3) 0.0189(4) 0.0033(3) 0.0028(3) 0.0015(2)
C1 0.0106(4) 0.0125(4) 0.0140(4) 0.0018(3) 0.0006(3) 0.0027(3)
C2 0.0112(3) 0.0121(4) 0.0128(4) 0.0034(3) 0.0014(3) 0.0035(3)
C3 0.0146(4) 0.0171(4) 0.0143(4) 0.0067(3) 0.0026(3) 0.0052(3)
C4 0.0154(4) 0.0234(4) 0.0115(4) 0.0034(3) 0.0006(3) 0.0070(3)
C5 0.0128(4) 0.0177(4) 0.0138(4) -0.0012(3) -0.0017(3) 0.0037(3)
C6 0.0172(4) 0.0204(4) 0.0151(4) 0.0051(3) 0.0003(3) 0.0082(3)
C7 0.0168(4) 0.0181(4) 0.0175(4) -0.0013(3) -0.0051(3) 0.0055(3)
C8 0.0118(4) 0.0199(4) 0.0245(5) 0.0053(4) -0.0011(3) 0.0006(3)
C9 0.0126(4) 0.0236(5) 0.0168(4) 0.0019(3) 0.0030(3) 0.0066(3)
C10 0.0152(4) 0.0148(4) 0.0198(4) 0.0017(3) -0.0002(3) 0.0063(3)
C11 0.0143(4) 0.0130(4) 0.0147(4) 0.0017(3) -0.0004(3) 0.0033(3)
C12 0.0222(5) 0.0206(5) 0.0238(5) 0.0026(4) -0.0076(4) 0.0087(4)
C13 0.0156(4) 0.0201(5) 0.0310(5) 0.0009(4) -0.0038(4) 0.0066(3)
C14 0.0154(4) 0.0173(4) 0.0224(5) 0.0018(3) 0.0023(3) 0.0046(3)
C17 0.0128(4) 0.0128(4) 0.0131(4) 0.0019(3) 0.0000(3) 0.0025(3)
C18 0.0160(4) 0.0153(4) 0.0211(4) 0.0000(3) 0.0001(3) -0.0017(3)
C19 0.0220(5) 0.0158(4) 0.0202(4) 0.0041(3) 0.0025(4) -0.0019(3)
C20 0.0208(4) 0.0154(4) 0.0193(4) 0.0063(3) -0.0006(3) 0.0015(3)
C23 0.0113(4) 0.0187(4) 0.0277(5) 0.0065(4) 0.0025(3) 0.0025(3)
C24 0.0168(4) 0.0192(5) 0.0358(6) 0.0069(4) 0.0101(4) 0.0025(3)
C25 0.0190(4) 0.0143(4) 0.0280(5) 0.0064(4) 0.0041(4) -0.0001(3)
C26 0.0184(4) 0.0117(4) 0.0268(5) 0.0042(3) 0.0060(4) 0.0030(3)

loop_
_atom_type_symbol
_atom_type_description
_atom_type_scat_dispersion_real
_atom_type_scat_dispersion_imag
_atom_type_scat_source
C C 0.0033 0.0016 'International Tables Vol C Tables 4.2.6.8 and 6.1.1.4'
H H 0.0000 0.0000 'International Tables Vol C Tables 4.2.6.8 and 6.1.1.4'
Fe Fe 0.3463 0.8444 'International Tables Vol C Tables 4.2.6.8 and 6.1.1.4'
N N 0.0061 0.0033 'International Tables Vol C Tables 4.2.6.8 and 6.1.1.4'
O O 0.0106 0.0060 'International Tables Vol C Tables 4.2.6.8 and 6.1.1.4'
P P 0.1023 0.0942 'International Tables Vol C Tables 4.2.6.8 and 6.1.1.4'

loop_
_geom_angle_atom_site_label_1
_geom_angle_atom_site_label_2
_geom_angle_atom_site_label_3
_geom_angle
_geom_angle_site_symmetry_1
_geom_angle_site_symmetry_3
_geom_angle_publ_flag
C4 Fe1 C10 126.28(4) . . ?
C4 Fe1 C3 40.76(4) . . ?
C10 Fe1 C3 164.47(4) . . ?
C4 Fe1 C6 165.51(4) . . ?
C10 Fe1 C6 40.72(4) . . ?
C3 Fe1 C6 153.30(4) . . ?
C4 Fe1 C1 68.75(4) . . ?
C10 Fe1 C1 118.17(4) . . ?
C3 Fe1 C1 68.75(4) . . ?
C6 Fe1 C1 109.71(4) . . ?
C4 Fe1 C2 68.88(4) . . ?
C10 Fe1 C2 152.99(4) . . ?
C3 Fe1 C2 40.84(3) . . ?
C6 Fe1 C2 120.10(4) . . ?
C1 Fe1 C2 41.13(3) . . ?
C4 Fe1 C9 105.52(4) . . ?
C10 Fe1 C9 40.67(4) . . ?
C3 Fe1 C9 126.67(4) . . ?
C6 Fe1 C9 68.34(4) . . ?
C1 Fe1 C9 150.51(4) . . ?
C2 Fe1 C9 165.83(4) . . ?
C4 Fe1 C5 40.77(4) . . ?
C10 Fe1 C5 106.81(4) . . ?
C3 Fe1 C5 68.60(4) . . ?
C6 Fe1 C5 128.76(4) . . ?
C1 Fe1 C5 40.83(4) . . ?
C2 Fe1 C5 68.97(4) . . ?
C9 Fe1 C5 115.90(4) . . ?
C4 Fe1 C7 150.92(4) . . ?
C10 Fe1 C7 68.37(4) . . ?
C3 Fe1 C7 118.98(4) . . ?
C6 Fe1 C7 40.61(4) . . ?
C1 Fe1 C7 130.67(4) . . ?
C2 Fe1 C7 109.99(4) . . ?
C9 Fe1 C7 68.18(4) . . ?
C5 Fe1 C7 168.01(4) . . ?
C4 Fe1 C8 116.23(4) . . ?
C10 Fe1 C8 68.33(4) . . ?
C3 Fe1 C8 107.59(4) . . ?
C6 Fe1 C8 68.27(4) . . ?
C1 Fe1 C8 168.37(4) . . ?
C2 Fe1 C8 129.06(4) . . ?
C9 Fe1 C8 40.51(4) . . ?
C5 Fe1 C8 149.39(4) . . ?
C7 Fe1 C8 40.48(4) . . ?
C11 P1 C2 98.69(4) . . ?
C11 P1 C17 99.09(4) . . ?
C2 P1 C17 102.74(4) . . ?
C25 O1 C24 109.64(8) . . ?
C12 O2 C11 106.56(8) . . ?
C18 O3 C17 107.26(7) . . ?
C1 N1 C26 114.28(7) . . ?
C1 N1 C23 111.99(7) . . ?
C26 N1 C23 109.39(7) . . ?
N1 C1 C5 128.65(8) . . ?
N1 C1 C2 123.22(8) . . ?
C5 C1 C2 108.03(8) . . ?
N1 C1 Fe1 129.17(6) . . ?
C5 C1 Fe1 69.71(5) . . ?
C2 C1 Fe1 69.49(5) . . ?
C3 C2 C1 107.37(8) . . ?
C3 C2 P1 129.03(7) . . ?
C1 C2 P1 123.31(7) . . ?
C3 C2 Fe1 69.40(5) . . ?
C1 C2 Fe1 69.38(5) . . ?
P1 C2 Fe1 131.12(5) . . ?
C4 C3 C2 108.37(8) . . ?
C4 C3 Fe1 69.32(5) . . ?
C2 C3 Fe1 69.76(5) . . ?
C4 C3 H3 125.8 . . ?
C2 C3 H3 125.8 . . ?
Fe1 C3 H3 126.7 . . ?
C3 C4 C5 108.42(8) . . ?
C3 C4 Fe1 69.92(5) . . ?
C5 C4 Fe1 70.16(5) . . ?
C3 C4 H4 125.8 . . ?
C5 C4 H4 125.8 . . ?
Fe1 C4 H4 125.7 . . ?
C4 C5 C1 107.81(8) . . ?
C4 C5 Fe1 69.07(5) . . ?
C1 C5 Fe1 69.46(5) . . ?
C4 C5 H5 126.1 . . ?
C1 C5 H5 126.1 . . ?
Fe1 C5 H5 126.9 . . ?
C7 C6 C10 107.95(9) . . ?
C7 C6 Fe1 69.88(5) . . ?
C10 C6 Fe1 69.55(5) . . ?
C7 C6 H6 126.0 . . ?
C10 C6 H6 126.0 . . ?
Fe1 C6 H6 126.1 . . ?
C8 C7 C6 108.09(9) . . ?
C8 C7 Fe1 69.88(5) . . ?
C6 C7 Fe1 69.50(5) . . ?
C8 C7 H7 126.0 . . ?
C6 C7 H7 126.0 . . ?
Fe1 C7 H7 126.2 . . ?
C7 C8 C9 107.96(9) . . ?
C7 C8 Fe1 69.64(5) . . ?
C9 C8 Fe1 69.53(5) . . ?
C7 C8 H8 126.0 . . ?
C9 C8 H8 126.0 . . ?
Fe1 C8 H8 126.4 . . ?
C8 C9 C10 108.12(9) . . ?
C8 C9 Fe1 69.96(5) . . ?
C10 C9 Fe1 69.48(5) . . ?
C8 C9 H9 125.9 . . ?
C10 C9 H9 125.9 . . ?
Fe1 C9 H9 126.2 . . ?
C9 C10 C6 107.89(9) . . ?
C9 C10 Fe1 69.86(5) . . ?
C6 C10 Fe1 69.73(5) . . ?
C9 C10 H10 126.1 . . ?
C6 C10 H10 126.1 . . ?
Fe1 C10 H10 125.9 . . ?
C14 C11 O2 109.23(8) . . ?
C14 C11 P1 129.62(8) . . ?
O2 C11 P1 121.01(7) . . ?
C13 C12 O2 110.80(9) . . ?
C13 C12 H12 124.6 . . ?
O2 C12 H12 124.6 . . ?
C12 C13 C14 106.28(9) . . ?
C12 C13 H13 126.9 . . ?
C14 C13 H13 126.9 . . ?
C11 C14 C13 107.13(9) . . ?
C11 C14 H14 126.4 . . ?
C13 C14 H14 126.4 . . ?
C20 C17 O3 109.09(8) . . ?
C20 C17 P1 135.83(7) . . ?
O3 C17 P1 114.74(6) . . ?
C19 C18 O3 110.51(9) . . ?
C19 C18 H18 124.7 . . ?
O3 C18 H18 124.7 . . ?
C18 C19 C20 106.17(9) . . ?
C18 C19 H19 126.9 . . ?
C20 C19 H19 126.9 . . ?
C17 C20 C19 106.97(9) . . ?
C17 C20 H20 126.5 . . ?
C19 C20 H20 126.5 . . ?
N1 C23 C24 109.01(8) . . ?
N1 C23 H23A 109.9 . . ?
C24 C23 H23A 109.9 . . ?
N1 C23 H23B 109.9 . . ?
C24 C23 H23B 109.9 . . ?
H23A C23 H23B 108.3 . . ?
O1 C24 C23 111.23(9) . . ?
O1 C24 H24A 109.4 . . ?
C23 C24 H24A 109.4 . . ?
O1 C24 H24B 109.4 . . ?
C23 C24 H24B 109.4 . . ?
H24A C24 H24B 108.0 . . ?
O1 C25 C26 111.02(9) . . ?
O1 C25 H25A 109.4 . . ?
C26 C25 H25A 109.4 . . ?
O1 C25 H25B 109.4 . . ?
C26 C25 H25B 109.4 . . ?
H25A C25 H25B 108.0 . . ?
N1 C26 C25 109.04(8) . . ?
N1 C26 H26A 109.9 . . ?
C25 C26 H26A 109.9 . . ?
N1 C26 H26B 109.9 . . ?
C25 C26 H26B 109.9 . . ?
H26A C26 H26B 108.3 . . ?

loop_
_geom_bond_atom_site_label_1
_geom_bond_atom_site_label_2
_geom_bond_distance
_geom_bond_site_symmetry_2
_geom_bond_publ_flag
Fe1 C4 2.0406(9) . ?
Fe1 C10 2.0484(9) . ?
Fe1 C3 2.0486(9) . ?
Fe1 C6 2.0509(9) . ?
Fe1 C1 2.0518(9) . ?
Fe1 C2 2.0533(9) . ?
Fe1 C9 2.0535(9) . ?
Fe1 C5 2.0552(9) . ?
Fe1 C7 2.0559(9) . ?
Fe1 C8 2.0592(10) . ?
P1 C11 1.8063(9) . ?
P1 C2 1.8101(9) . ?
P1 C17 1.8157(9) . ?
O1 C25 1.4234(13) . ?
O1 C24 1.4256(13) . ?
O2 C12 1.3695(12) . ?
O2 C11 1.3789(11) . ?
O3 C18 1.3638(11) . ?
O3 C17 1.3758(11) . ?
N1 C1 1.4171(11) . ?
N1 C26 1.4626(12) . ?
N1 C23 1.4718(12) . ?
C1 C5 1.4326(12) . ?
C1 C2 1.4419(12) . ?
C2 C3 1.4312(12) . ?
C3 C4 1.4240(13) . ?
C3 H3 0.9500 . ?
C4 C5 1.4269(14) . ?
C4 H4 0.9500 . ?
C5 H5 0.9500 . ?
C6 C7 1.4253(14) . ?
C6 C10 1.4262(13) . ?
C6 H6 0.9500 . ?
C7 C8 1.4238(15) . ?
C7 H7 0.9500 . ?
C8 C9 1.4239(14) . ?
C8 H8 0.9500 . ?
C9 C10 1.4253(14) . ?
C9 H9 0.9500 . ?
C10 H10 0.9500 . ?
C11 C14 1.3584(13) . ?
C12 C13 1.3438(16) . ?
C12 H12 0.9500 . ?
C13 C14 1.4262(15) . ?
C13 H13 0.9500 . ?
C14 H14 0.9500 . ?
C17 C20 1.3615(13) . ?
C18 C19 1.3509(14) . ?
C18 H18 0.9500 . ?
C19 C20 1.4325(14) . ?
C19 H19 0.9500 . ?
C20 H20 0.9500 . ?
C23 C24 1.5152(15) . ?
C23 H23A 0.9900 . ?
C23 H23B 0.9900 . ?
C24 H24A 0.9900 . ?
C24 H24B 0.9900 . ?
C25 C26 1.5145(14) . ?
C25 H25A 0.9900 . ?
C25 H25B 0.9900 . ?
C26 H26A 0.9900 . ?
C26 H26B 0.9900 . ?
